data_4342257
loop_
_publ_author_name
'Santner, Silke'
'Dehnen, Stefanie'

_publ_section_title
;
 [M4Sn4Se17](10-) Cluster Anions (M = Mn, Zn, Cd) in a Cs(+) Environment
 and as Ternary Precursors for Ionothermal Treatment.
;
_journal_issue 4
_journal_name_full 'Inorganic chemistry'
_journal_page_first 1188
_journal_page_last 1190
_journal_paper_doi 10.1021/ic5026087
_journal_volume 54
_journal_year 2015
_chemical_formula_moiety 'Se7 Sn3, C6.5 H25 Mn N6'
_chemical_formula_sum 'C6.5 H25 Mn N6 Se7 Sn3'
_chemical_formula_weight 1151.05
_chemical_name_systematic
;
 ?
;
_space_group_crystal_system monoclinic
_space_group_IT_number 14
_space_group_name_Hall '-P 2ybc'
_space_group_name_H-M_alt 'P 1 21/c 1'
_symmetry_space_group_name_Hall '-P 2ybc'
_symmetry_space_group_name_H-M 'P 1 21/c 1'
_atom_sites_solution_hydrogens mixed
_audit_creation_date 2014-10-29
_audit_creation_method
;
Olex2 1.2
(compiled 2014.09.19 svn.r3010 for OlexSys, GUI svn.r4874)
;
_cell_angle_alpha 90
_cell_angle_beta 120.839(3)
_cell_angle_gamma 90
_cell_formula_units_Z 4
_cell_length_a 12.1058(6)
_cell_length_b 13.2204(6)
_cell_length_c 18.2504(8)
_cell_measurement_reflns_used 9939
_cell_measurement_temperature 293(2)
_cell_measurement_theta_max 30.01
_cell_measurement_theta_min 2.49
_cell_volume 2507.9(2)
_computing_molecular_graphics 'Olex2 (Dolomanov et al., 2009)'
_computing_publication_material 'Olex2 (Dolomanov et al., 2009)'
_computing_structure_refinement 'ShelXL (Sheldrick, 2008)'
_diffrn_ambient_temperature 293(2)
_diffrn_measured_fraction_theta_full 0.999
_diffrn_measured_fraction_theta_max 0.860
_diffrn_measurement_device_type 'Bruker APEX-II CCD'
_diffrn_measurement_method '\f and \w scans'
_diffrn_radiation_monochromator graphite
_diffrn_radiation_type MoK\a
_diffrn_radiation_wavelength 0.71073
_diffrn_reflns_av_R_equivalents 0.0330
_diffrn_reflns_av_unetI/netI 0.0317
_diffrn_reflns_Laue_measured_fraction_full 0.999
_diffrn_reflns_Laue_measured_fraction_max 0.860
_diffrn_reflns_limit_h_max 17
_diffrn_reflns_limit_h_min -17
_diffrn_reflns_limit_k_max 18
_diffrn_reflns_limit_k_min -18
_diffrn_reflns_limit_l_max 25
_diffrn_reflns_limit_l_min -25
_diffrn_reflns_number 37657
_diffrn_reflns_point_group_measured_fraction_full 0.999
_diffrn_reflns_point_group_measured_fraction_max 0.860
_diffrn_reflns_theta_full 25.242
_diffrn_reflns_theta_max 30.402
_diffrn_reflns_theta_min 2.015
_diffrn_standards_number 0
_exptl_absorpt_coefficient_mu 13.610
_exptl_absorpt_correction_T_max 0.7461
_exptl_absorpt_correction_T_min 0.4771
_exptl_absorpt_correction_type empirical
_exptl_absorpt_process_details
;
SADABS-2008/1 (Bruker,2008) was used for absorption correction.
wR2(int) was 0.0879 before and 0.0500 after correction.
The Ratio of minimum to maximum transmission is 0.6395.
The \l/2 correction factor is 0.0015.
;
_exptl_crystal_colour orange
_exptl_crystal_density_diffrn 3.049
_exptl_crystal_description block
_exptl_crystal_F_000 2076
_exptl_crystal_size_max 0.299
_exptl_crystal_size_mid 0.174
_exptl_crystal_size_min 0.164
_refine_diff_density_max 1.207
_refine_diff_density_min -0.891
_refine_diff_density_rms 0.198
_refine_ls_extinction_method none
_refine_ls_goodness_of_fit_ref 1.064
_refine_ls_hydrogen_treatment constr
_refine_ls_matrix_type full
_refine_ls_number_parameters 218
_refine_ls_number_reflns 6523
_refine_ls_number_restraints 0
_refine_ls_restrained_S_all 1.064
_refine_ls_R_factor_all 0.0390
_refine_ls_R_factor_gt 0.0251
_refine_ls_shift/su_max 0.002
_refine_ls_shift/su_mean 0.000
_refine_ls_structure_factor_coef Fsqd
_refine_ls_weighting_details 'w=1/[\s^2^(Fo^2^)+(0.0126P)^2^+6.6758P] where P=(Fo^2^+2Fc^2^)/3'
_refine_ls_weighting_scheme calc
_refine_ls_wR_factor_gt 0.0422
_refine_ls_wR_factor_ref 0.0453
_reflns_Friedel_coverage 0.000
_reflns_number_gt 5470
_reflns_number_total 6523
_reflns_threshold_expression 'I > 2\s(I)'
_cod_data_source_file ic5026087_si_005.cif
_cod_data_source_block ss048semn_standardaufstellung
_cod_depositor_comments 'Adding full bibliography for 4342256--4342259.cif.'
_cod_original_formula_sum 'C6.50 H25 Mn N6 Se7 Sn3'
_cod_database_code 4342257
_shelxl_version_number 2014-3
_shelx_space_group_comment
;
The symmetry employed for this shelxl refinement is uniquely defined
by the following loop, which should always be used as a source of
symmetry information in preference to the above space-group names.
They are only intended as comments.
;
_olex2_refinement_description
;
1. Fixed Uiso
 At 1.2 times of:
  All C(H,H) groups, All N(H,H) groups
 At 1.5 times of:
  All C(H,H,H) groups
2. Others
 Fixed Sof: HA(0.5) C1(0.5) HX(0.5) HY(0.5) HZ(0.5)
3.a Riding coordinates:
 N1(H,HA), N2(HB,HC), N3(HD,HE), N4(HF,HG), N5(HH,HI), N6(HJ,HK)
3.b Secondary CH2 refined with riding coordinates:
 C2(HL,HM), C3(HN,HO), C4(HP,HQ), C5(HR,HS), C6(HT,HU), C7(HV,HW)
3.c Idealised Me refined as rotating group:
 C1(HX,HY,HZ)
;
_olex2_submission_special_instructions 'No special instructions were received'

loop_
_space_group_symop_operation_xyz
'x, y, z'
'-x, y+1/2, -z+1/2'
'-x, -y, -z'
'x, -y-1/2, z-1/2'

loop_
_atom_site_label
_atom_site_type_symbol
_atom_site_fract_x
_atom_site_fract_y
_atom_site_fract_z
_atom_site_U_iso_or_equiv
_atom_site_adp_type
_atom_site_occupancy
_atom_site_site_symmetry_order
_atom_site_calc_flag
_atom_site_refinement_flags_posn
_atom_site_refinement_flags_occupancy
_atom_site_disorder_assembly
_atom_site_disorder_group
Sn1 Sn -0.00452(2) 0.02848(2) -0.74902(2) 0.01041(5) Uani 1 1 d . . . .
Sn2 Sn -0.14890(2) 0.28777(2) -0.81535(2) 0.01061(5) Uani 1 1 d . . . .
Sn3 Sn -0.34840(2) 0.06428(2) -0.92498(2) 0.01109(6) Uani 1 1 d . . . .
Se1 Se 0.07705(3) 0.20578(2) -0.74650(2) 0.01292(8) Uani 1 1 d . . . .
Se2 Se -0.21627(3) 0.12680(2) -0.75633(2) 0.01106(7) Uani 1 1 d . . . .
Se3 Se -0.46422(3) -0.00696(3) -1.08746(2) 0.01320(8) Uani 1 1 d . . . .
Se4 Se -0.16024(3) -0.04854(3) -0.89304(2) 0.01446(8) Uani 1 1 d . . . .
Se5 Se -0.05150(3) 0.42730(2) -0.88189(2) 0.01222(7) Uani 1 1 d . . . .
Se6 Se -0.19048(3) 0.43357(3) -0.74377(2) 0.01286(7) Uani 1 1 d . . . .
Se7 Se -0.32409(3) 0.24302(3) -0.96841(2) 0.01470(8) Uani 1 1 d . . . .
Mn1 Mn -0.72241(5) -0.69799(4) -0.90740(3) 0.01500(12) Uani 1 1 d . . . .
N1 N -0.6695(3) -0.5370(2) -0.9244(2) 0.0214(7) Uani 1 1 d . . . .
H H -0.7484 -0.4967 -0.9597 0.026 Uiso 1 1 d R . B .
HA H -0.6182 -0.5035 -0.8684 0.026 Uiso 0.5 1 d R P A -1
N2 N -0.6690(3) -0.7200(2) -1.0100(2) 0.0182(7) Uani 1 1 d . . . .
HB H -0.5868 -0.7574 -0.9860 0.022 Uiso 1 1 d R . . .
HC H -0.7366 -0.7595 -1.0583 0.022 Uiso 1 1 d R . . .
N3 N -0.5156(3) -0.7478(3) -0.8093(2) 0.0249(8) Uani 1 1 d . . . .
HD H -0.5076 -0.8218 -0.8127 0.030 Uiso 1 1 d R . . .
HE H -0.4545 -0.7149 -0.8226 0.030 Uiso 1 1 d R . . .
N4 N -0.7035(3) -0.6609(2) -0.77945(19) 0.0176(7) Uani 1 1 d . . . .
HF H -0.6797 -0.5890 -0.7649 0.021 Uiso 1 1 d R . . .
HG H -0.7862 -0.6732 -0.7822 0.021 Uiso 1 1 d R . . .
N5 N -0.9309(3) -0.6642(2) -1.00549(19) 0.0164(6) Uani 1 1 d . . . .
HH H -0.9707 -0.6258 -0.9784 0.020 Uiso 1 1 d R . . .
HI H -0.9352 -0.6220 -1.0517 0.020 Uiso 1 1 d R . . .
N6 N -0.8251(3) -0.8489(2) -0.9204(2) 0.0200(7) Uani 1 1 d . . . .
HJ H -0.7996 -0.8728 -0.8704 0.024 Uiso 1 1 d R . . .
HK H -0.8030 -0.8918 -0.9458 0.024 Uiso 1 1 d R . . .
C2 C -0.5946(3) -0.5445(3) -0.9672(3) 0.0207(8) Uani 1 1 d . . . .
HL H -0.5076 -0.5660 -0.9264 0.025 Uiso 1 1 calc R . . .
HM H -0.5901 -0.4786 -0.9889 0.025 Uiso 1 1 calc R . . .
C3 C -0.6562(3) -0.6192(3) -1.0397(2) 0.0190(8) Uani 1 1 d . . . .
HN H -0.7406 -0.5947 -1.0824 0.023 Uiso 1 1 calc R . . .
HO H -0.6043 -0.6248 -1.0660 0.023 Uiso 1 1 calc R . . .
C4 C -0.4832(4) -0.7196(3) -0.7218(3) 0.0285(10) Uani 1 1 d . . . .
HP H -0.4504 -0.6509 -0.7094 0.034 Uiso 1 1 calc R . . .
HQ H -0.4169 -0.7643 -0.6807 0.034 Uiso 1 1 calc R . . .
C5 C -0.6016(4) -0.7273(3) -0.7148(2) 0.0236(9) Uani 1 1 d . . . .
HR H -0.6316 -0.7968 -0.7240 0.028 Uiso 1 1 calc R . . .
HS H -0.5812 -0.7071 -0.6581 0.028 Uiso 1 1 calc R . . .
C6 C -1.0026(4) -0.7589(3) -1.0418(2) 0.0200(8) Uani 1 1 d . . . .
HT H -0.9822 -0.7860 -1.0829 0.024 Uiso 1 1 calc R . . .
HU H -1.0943 -0.7455 -1.0712 0.024 Uiso 1 1 calc R . . .
C7 C -0.9669(3) -0.8348(3) -0.9713(2) 0.0205(8) Uani 1 1 d . . . .
HV H -0.9974 -0.8114 -0.9344 0.025 Uiso 1 1 calc R . . .
HW H -1.0081 -0.8991 -0.9958 0.025 Uiso 1 1 calc R . . .
C1 C -0.5996(9) -0.4670(6) -0.8565(6) 0.032(2) Uani 0.5 1 d . P B 1
HX H -0.6535 -0.4433 -0.8357 0.048 Uiso 0.5 1 calc GR P B 1
HY H -0.5730 -0.4106 -0.8770 0.048 Uiso 0.5 1 calc GR P B 1
HZ H -0.5251 -0.4998 -0.8111 0.048 Uiso 0.5 1 calc GR P B 1

loop_
_atom_site_aniso_label
_atom_site_aniso_U_11
_atom_site_aniso_U_22
_atom_site_aniso_U_33
_atom_site_aniso_U_23
_atom_site_aniso_U_13
_atom_site_aniso_U_12
Sn1 0.00891(11) 0.00758(11) 0.01221(11) 0.00047(9) 0.00360(9) -0.00002(8)
Sn2 0.00855(11) 0.00727(11) 0.01306(11) -0.00104(9) 0.00342(9) -0.00021(8)
Sn3 0.00756(10) 0.00795(11) 0.01464(12) -0.00064(9) 0.00345(9) -0.00071(8)
Se1 0.00900(15) 0.00871(16) 0.01995(18) 0.00202(13) 0.00664(14) -0.00019(12)
Se2 0.00883(15) 0.00985(16) 0.01344(17) -0.00106(13) 0.00495(13) -0.00040(12)
Se3 0.01037(16) 0.01399(17) 0.01415(17) -0.00245(13) 0.00548(14) -0.00267(13)
Se4 0.01114(16) 0.01290(17) 0.01464(17) -0.00361(13) 0.00324(14) 0.00256(13)
Se5 0.01513(16) 0.00870(16) 0.01425(17) -0.00067(13) 0.00854(14) -0.00065(13)
Se6 0.01165(16) 0.01024(16) 0.01873(18) -0.00260(13) 0.00925(14) -0.00137(13)
Se7 0.01425(17) 0.01000(16) 0.01291(17) 0.00058(13) 0.00198(14) -0.00246(13)
Mn1 0.0141(3) 0.0139(3) 0.0174(3) -0.0006(2) 0.0084(2) -0.0003(2)
N1 0.0205(16) 0.0154(16) 0.0279(18) -0.0030(13) 0.0121(15) -0.0015(13)
N2 0.0155(15) 0.0173(16) 0.0211(16) 0.0014(13) 0.0089(13) 0.0002(12)
N3 0.0198(16) 0.0288(19) 0.0217(18) -0.0036(14) 0.0075(14) 0.0077(14)
N4 0.0162(15) 0.0165(16) 0.0223(17) -0.0001(13) 0.0116(14) -0.0020(12)
N5 0.0165(15) 0.0147(15) 0.0189(16) 0.0017(12) 0.0097(13) 0.0039(12)
N6 0.0219(16) 0.0194(16) 0.0157(16) 0.0026(13) 0.0076(14) -0.0002(13)
C2 0.0165(18) 0.0173(19) 0.028(2) 0.0057(16) 0.0114(17) -0.0001(15)
C3 0.0175(18) 0.0184(19) 0.023(2) 0.0038(15) 0.0118(16) -0.0029(15)
C4 0.020(2) 0.041(3) 0.019(2) -0.0072(18) 0.0057(17) 0.0022(18)
C5 0.023(2) 0.027(2) 0.0159(19) -0.0031(16) 0.0068(17) -0.0013(16)
C6 0.0166(18) 0.022(2) 0.0190(19) -0.0025(15) 0.0072(16) 0.0014(15)
C7 0.0216(19) 0.0160(19) 0.024(2) -0.0018(15) 0.0119(17) -0.0046(15)
C1 0.052(6) 0.019(4) 0.038(5) -0.010(4) 0.034(5) -0.006(4)

loop_
_atom_type_symbol
_atom_type_description
_atom_type_scat_dispersion_real
_atom_type_scat_dispersion_imag
_atom_type_scat_source
C C 0.0033 0.0016 'International Tables Vol C Tables 4.2.6.8 and 6.1.1.4'
H H 0.0000 0.0000 'International Tables Vol C Tables 4.2.6.8 and 6.1.1.4'
Mn Mn 0.3368 0.7283 'International Tables Vol C Tables 4.2.6.8 and 6.1.1.4'
N N 0.0061 0.0033 'International Tables Vol C Tables 4.2.6.8 and 6.1.1.4'
Se Se -0.0929 2.2259 'International Tables Vol C Tables 4.2.6.8 and 6.1.1.4'
Sn Sn -0.6537 1.4246 'International Tables Vol C Tables 4.2.6.8 and 6.1.1.4'

loop_
_geom_angle_atom_site_label_1
_geom_angle_atom_site_label_2
_geom_angle_atom_site_label_3
_geom_angle
_geom_angle_site_symmetry_1
_geom_angle_site_symmetry_3
Se1 Sn1 Se2 84.880(12) . .
Se1 Sn1 Se6 95.008(13) . 2_543
Se4 Sn1 Se1 117.792(15) . .
Se4 Sn1 Se2 87.778(13) . .
Se4 Sn1 Se6 88.122(13) . 2_543
Se5 Sn1 Se1 124.269(14) 2_543 .
Se5 Sn1 Se2 94.951(13) 2_543 .
Se5 Sn1 Se4 117.886(15) 2_543 .
Se5 Sn1 Se6 89.002(13) 2_543 2_543
Se6 Sn1 Se2 175.298(14) 2_543 .
Se1 Sn2 Se2 86.349(12) . .
Se1 Sn2 Se5 84.881(12) . .
Se2 Sn2 Se5 169.012(14) . .
Se6 Sn2 Se1 120.690(14) . .
Se6 Sn2 Se2 102.422(14) . .
Se6 Sn2 Se5 87.770(13) . .
Se6 Sn2 Se7 117.887(14) . .
Se7 Sn2 Se1 120.650(15) . .
Se7 Sn2 Se2 90.142(13) . .
Se7 Sn2 Se5 88.648(13) . .
Se3 Sn3 Se2 175.848(13) . .
Se3 Sn3 Se2 91.341(13) 3_453 .
Se3 Sn3 Se3 90.538(13) 3_453 .
Se3 Sn3 Se4 123.384(15) 3_453 .
Se3 Sn3 Se7 124.061(14) 3_453 .
Se4 Sn3 Se2 88.914(13) . .
Se4 Sn3 Se3 86.961(13) . .
Se4 Sn3 Se7 112.546(15) . .
Se7 Sn3 Se2 88.630(13) . .
Se7 Sn3 Se3 93.383(13) . .
Sn1 Se1 Sn2 94.212(13) . .
Sn2 Se2 Sn1 85.909(12) . .
Sn2 Se2 Sn3 84.954(12) . .
Sn3 Se2 Sn1 84.719(12) . .
Sn3 Se3 Sn3 89.462(13) 3_453 .
Sn3 Se4 Sn1 96.047(14) . .
Sn1 Se5 Sn2 84.605(13) 2_553 .
Sn2 Se6 Sn1 85.372(13) . 2_553
Sn3 Se7 Sn2 92.169(13) . .
N1 Mn1 N2 77.97(11) . .
N1 Mn1 N3 95.91(12) . .
N1 Mn1 N6 165.34(11) . .
N2 Mn1 N3 87.10(11) . .
N2 Mn1 N6 99.77(11) . .
N4 Mn1 N1 92.91(12) . .
N4 Mn1 N2 160.41(11) . .
N4 Mn1 N3 76.52(11) . .
N4 Mn1 N6 93.29(11) . .
N5 Mn1 N1 89.15(11) . .
N5 Mn1 N2 92.62(11) . .
N5 Mn1 N3 174.75(12) . .
N5 Mn1 N4 104.66(11) . .
N5 Mn1 N6 76.43(11) . .
N6 Mn1 N3 98.44(12) . .
Mn1 N1 H 110.2 . .
Mn1 N1 HA 110.3 . .
H N1 HA 108.5 . .
C2 N1 Mn1 107.5(2) . .
C2 N1 H 110.1 . .
C2 N1 HA 110.3 . .
C1 N1 Mn1 124.6(4) . .
C1 N1 H 99.2 . .
C1 N1 HA 14.5 . .
C1 N1 C2 104.6(4) . .
Mn1 N2 HB 110.0 . .
Mn1 N2 HC 110.1 . .
HB N2 HC 108.4 . .
C3 N2 Mn1 108.2(2) . .
C3 N2 HB 110.0 . .
C3 N2 HC 110.1 . .
Mn1 N3 HD 109.7 . .
Mn1 N3 HE 109.6 . .
HD N3 HE 108.1 . .
C4 N3 Mn1 110.3(2) . .
C4 N3 HD 109.6 . .
C4 N3 HE 109.6 . .
Mn1 N4 HF 110.2 . .
Mn1 N4 HG 110.2 . .
HF N4 HG 108.6 . .
C5 N4 Mn1 107.1(2) . .
C5 N4 HF 110.3 . .
C5 N4 HG 110.5 . .
Mn1 N5 HH 109.7 . .
Mn1 N5 HI 109.6 . .
HH N5 HI 108.1 . .
C6 N5 Mn1 110.4(2) . .
C6 N5 HH 109.6 . .
C6 N5 HI 109.5 . .
Mn1 N6 HJ 109.2 . .
Mn1 N6 HK 109.1 . .
HJ N6 HK 106.8 . .
C7 N6 Mn1 110.2(2) . .
C7 N6 HJ 112.4 . .
C7 N6 HK 109.0 . .
N1 C2 HL 109.6 . .
N1 C2 HM 109.6 . .
N1 C2 C3 110.3(3) . .
HL C2 HM 108.1 . .
C3 C2 HL 109.6 . .
C3 C2 HM 109.6 . .
N2 C3 C2 111.6(3) . .
N2 C3 HN 109.3 . .
N2 C3 HO 109.3 . .
C2 C3 HN 109.3 . .
C2 C3 HO 109.3 . .
HN C3 HO 108.0 . .
N3 C4 HP 109.7 . .
N3 C4 HQ 109.7 . .
N3 C4 C5 109.6(3) . .
HP C4 HQ 108.2 . .
C5 C4 HP 109.7 . .
C5 C4 HQ 109.7 . .
N4 C5 C4 109.4(3) . .
N4 C5 HR 109.8 . .
N4 C5 HS 109.8 . .
C4 C5 HR 109.8 . .
C4 C5 HS 109.8 . .
HR C5 HS 108.2 . .
N5 C6 HT 109.7 . .
N5 C6 HU 109.7 . .
N5 C6 C7 109.6(3) . .
HT C6 HU 108.2 . .
C7 C6 HT 109.7 . .
C7 C6 HU 109.7 . .
N6 C7 C6 110.5(3) . .
N6 C7 HV 109.6 . .
N6 C7 HW 109.6 . .
C6 C7 HV 109.6 . .
C6 C7 HW 109.6 . .
HV C7 HW 108.1 . .
N1 C1 HX 109.5 . .
N1 C1 HY 109.5 . .
N1 C1 HZ 109.5 . .
HX C1 HY 109.5 . .
HX C1 HZ 109.5 . .
HY C1 HZ 109.5 . .

loop_
_geom_bond_atom_site_label_1
_geom_bond_atom_site_label_2
_geom_bond_distance
_geom_bond_site_symmetry_2
Sn1 Se1 2.5347(4) .
Sn1 Se2 2.8156(4) .
Sn1 Se4 2.5336(4) .
Sn1 Se5 2.5093(4) 2_543
Sn1 Se6 2.7356(4) 2_543
Sn2 Se1 2.5907(4) .
Sn2 Se2 2.6935(4) .
Sn2 Se5 2.7813(4) .
Sn2 Se6 2.5199(4) .
Sn2 Se7 2.5646(4) .
Sn3 Se2 2.7691(4) .
Sn3 Se3 2.5100(4) 3_453
Sn3 Se3 2.7173(4) .
Sn3 Se4 2.5281(4) .
Sn3 Se7 2.5568(4) .
Se3 Sn3 2.5099(4) 3_453
Se5 Sn1 2.5093(4) 2_553
Se6 Sn1 2.7354(4) 2_553
Mn1 N1 2.289(3) .
Mn1 N2 2.291(3) .
Mn1 N3 2.304(3) .
Mn1 N4 2.280(3) .
Mn1 N5 2.268(3) .
Mn1 N6 2.298(3) .
N1 H 0.9899 .
N1 HA 0.9877 .
N1 C2 1.472(5) .
N1 C1 1.426(9) .
N2 HB 0.9897 .
N2 HC 0.9895 .
N2 C3 1.476(5) .
N3 HD 0.9892 .
N3 HE 0.9897 .
N3 C4 1.483(5) .
N4 HF 0.9895 .
N4 HG 0.9899 .
N4 C5 1.481(5) .
N5 HH 0.9893 .
N5 HI 0.9899 .
N5 C6 1.472(5) .
N6 HJ 0.8598 .
N6 HK 0.8575 .
N6 C7 1.487(5) .
C2 HL 0.9700 .
C2 HM 0.9700 .
C2 C3 1.507(5) .
C3 HN 0.9700 .
C3 HO 0.9700 .
C4 HP 0.9700 .
C4 HQ 0.9700 .
C4 C5 1.507(6) .
C5 HR 0.9700 .
C5 HS 0.9700 .
C6 HT 0.9700 .
C6 HU 0.9700 .
C6 C7 1.511(5) .
C7 HV 0.9700 .
C7 HW 0.9700 .
C1 HX 0.9600 .
C1 HY 0.9600 .
C1 HZ 0.9600 .

loop_
_geom_torsion_atom_site_label_1
_geom_torsion_atom_site_label_2
_geom_torsion_atom_site_label_3
_geom_torsion_atom_site_label_4
_geom_torsion
C1_a N1 C2 C3 178.4(5)
Mn1 N1 C2 C3 44.2(3)
Mn1 N2 C3 C2 38.0(3)
Mn1 N3 C4 C5 33.9(4)
Mn1 N4 C5 C4 50.8(3)
Mn1 N5 C6 C7 43.8(3)
Mn1 N6 C7 C6 36.4(3)
N1 C2 C3 N2 -57.3(4)
N3 C4 C5 N4 -57.8(4)
N5 C6 C7 N6 -54.1(4)
